data_7217175
loop_
_publ_author_name
'Liu, Lu'
'Lv, Xiaofeng'
'Zhang, Lin'
'Guo, Li'an'
'Wu, Jie'
'Hou, Hongwei'
'Fan, Yaoting'

_publ_section_title
;
 Mn(ii) coordination polymers assembled from 8 or 9-connected trinuclear
 secondary building units: topology analysis and research of magnetic
 properties
;
_journal_issue 37
_journal_name_full CrystEngComm
_journal_page_first 8736
_journal_paper_doi 10.1039/C4CE01184H
_journal_volume 16
_journal_year 2014
_chemical_formula_moiety 'C46 H28 Mn3 N2 O12'
_chemical_formula_sum 'C46 H28 Mn3 N2 O12'
_chemical_formula_weight 965.52
_chemical_name_common '[Mn3L2(CH3CN)2]n'
_chemical_name_systematic
; 
 ? 
;
_space_group_IT_number 2
_symmetry_cell_setting triclinic
_symmetry_space_group_name_Hall '-P 1'
_symmetry_space_group_name_H-M 'P -1'
_atom_sites_solution_hydrogens geom
_atom_sites_solution_primary direct
_atom_sites_solution_secondary difmap
_audit_creation_method SHELXL-97
_cell_angle_alpha 77.05(3)
_cell_angle_beta 81.50(3)
_cell_angle_gamma 75.82(3)
_cell_formula_units_Z 1
_cell_length_a 8.8451(18)
_cell_length_b 10.334(2)
_cell_length_c 11.762(2)
_cell_measurement_reflns_used 3059
_cell_measurement_temperature 293(2)
_cell_measurement_theta_max 27.9083
_cell_measurement_theta_min 1.7850
_cell_volume 1010.9(4)
_computing_cell_refinement 'CrystalClear (Rigaku/MSC Inc., 2006)'
_computing_data_collection 'CrystalClear (Rigaku/MSC Inc., 2006)'
_computing_data_reduction 'CrystalClear (Rigaku/MSC Inc., 2006)'
_computing_molecular_graphics SHELXTL
_computing_publication_material SHELXTL
_computing_structure_refinement 'SHELXL-97 (Sheldrick, 1997)'
_computing_structure_solution 'SHELXS-97 (Sheldrick, 1990)'
_diffrn_ambient_temperature 293(2)
_diffrn_measured_fraction_theta_full 0.995
_diffrn_measured_fraction_theta_max 0.995
_diffrn_measurement_device_type Saturn724
_diffrn_measurement_method dtprofit.ref
_diffrn_radiation_monochromator graphite
_diffrn_radiation_source 'fine-focus sealed tube'
_diffrn_radiation_type MoK\a
_diffrn_radiation_wavelength 0.71073
_diffrn_reflns_av_R_equivalents 0.0416
_diffrn_reflns_av_sigmaI/netI 0.0570
_diffrn_reflns_limit_h_max 10
_diffrn_reflns_limit_h_min -10
_diffrn_reflns_limit_k_max 12
_diffrn_reflns_limit_k_min -12
_diffrn_reflns_limit_l_max 13
_diffrn_reflns_limit_l_min -13
_diffrn_reflns_number 8557
_diffrn_reflns_theta_full 25.00
_diffrn_reflns_theta_max 25.00
_diffrn_reflns_theta_min 1.79
_diffrn_standards_decay_% none
_exptl_absorpt_coefficient_mu 0.993
_exptl_absorpt_correction_T_max 0.8654
_exptl_absorpt_correction_T_min 0.8186
_exptl_absorpt_correction_type multi-scan
_exptl_absorpt_process_details SADABS
_exptl_crystal_colour Colorless
_exptl_crystal_density_diffrn 1.586
_exptl_crystal_density_method 'not measured'
_exptl_crystal_description Strip-shaped
_exptl_crystal_F_000 489
_exptl_crystal_size_max 0.21
_exptl_crystal_size_mid 0.18
_exptl_crystal_size_min 0.15
_refine_diff_density_max 0.450
_refine_diff_density_min -0.387
_refine_diff_density_rms 0.082
_refine_ls_extinction_method none
_refine_ls_goodness_of_fit_ref 0.995
_refine_ls_hydrogen_treatment constr
_refine_ls_matrix_type full
_refine_ls_number_parameters 287
_refine_ls_number_reflns 3535
_refine_ls_number_restraints 33
_refine_ls_restrained_S_all 1.034
_refine_ls_R_factor_all 0.0651
_refine_ls_R_factor_gt 0.0510
_refine_ls_shift/su_max 0.000
_refine_ls_shift/su_mean 0.000
_refine_ls_structure_factor_coef Fsqd
_refine_ls_weighting_details 'calc w=1/[\s^2^(Fo^2^)+(0.0655P)^2^+1.7532P] where P=(Fo^2^+2Fc^2^)/3'
_refine_ls_weighting_scheme calc
_refine_ls_wR_factor_gt 0.1210
_refine_ls_wR_factor_ref 0.1377
_reflns_number_gt 2929
_reflns_number_total 3535
_reflns_threshold_expression >2sigma(I)
_cod_data_source_file c4ce01184h2.cif
_cod_data_source_block complex2
_cod_depositor_comments 'Adding full bibliography for 7217174--7217175.cif.'
_cod_original_cell_volume 1011.0(4)
_cod_database_code 7217175

loop_
_symmetry_equiv_pos_as_xyz
'x, y, z'
'-x, -y, -z'

loop_
_atom_site_label
_atom_site_type_symbol
_atom_site_fract_x
_atom_site_fract_y
_atom_site_fract_z
_atom_site_U_iso_or_equiv
_atom_site_adp_type
_atom_site_occupancy
_atom_site_symmetry_multiplicity
_atom_site_calc_flag
_atom_site_refinement_flags
Mn1 Mn 1.0000 0.5000 0.0000 0.0247(2) Uani 1 2 d S
Mn2 Mn 1.30125(7) 0.56650(6) 0.09411(5) 0.0276(2) Uani 1 1 d .
O1 O 1.1729(4) 0.6179(4) 0.2652(3) 0.0406(8) Uani 1 1 d .
O2 O 1.0365(3) 0.6032(3) 0.1297(2) 0.0349(7) Uani 1 1 d .
O3 O 0.3233(4) 1.3565(3) 0.1483(3) 0.0442(8) Uani 1 1 d .
O4 O 0.1223(4) 1.3063(3) 0.0856(3) 0.0382(8) Uani 1 1 d .
O5 O 0.2255(3) 0.5665(3) 0.9212(2) 0.0327(7) Uani 1 1 d .
O6 O 0.4676(3) 0.4633(3) 0.8749(3) 0.0375(8) Uani 1 1 d .
N1 N 1.3004(7) 0.7835(5) 0.0216(5) 0.0747(15) Uani 1 1 d U
C1 C 1.0442(5) 0.6227(4) 0.2321(4) 0.0292(9) Uani 1 1 d .
C2 C 0.8960(5) 0.6525(4) 0.3092(3) 0.0255(9) Uani 1 1 d .
C3 C 0.8995(5) 0.6548(5) 0.4264(4) 0.0309(10) Uani 1 1 d .
H3 H 0.9944 0.6434 0.4565 0.037 Uiso 1 1 calc R
C4 C 0.7597(5) 0.6742(4) 0.4981(3) 0.0291(9) Uani 1 1 d .
H4 H 0.7619 0.6772 0.5763 0.035 Uiso 1 1 calc R
C5 C 0.6164(5) 0.6893(4) 0.4557(3) 0.0240(9) Uani 1 1 d .
C6 C 0.6147(5) 0.6891(4) 0.3378(3) 0.0257(9) Uani 1 1 d .
H6 H 0.5197 0.7018 0.3072 0.031 Uiso 1 1 calc R
C7 C 0.7532(5) 0.6701(4) 0.2656(3) 0.0250(9) Uani 1 1 d .
H7 H 0.7508 0.6691 0.1870 0.030 Uiso 1 1 calc R
C8 C 0.4693(5) 0.7029(4) 0.5362(3) 0.0243(9) Uani 1 1 d .
C9 C 0.4691(5) 0.6189(4) 0.6456(3) 0.0244(9) Uani 1 1 d .
H9 H 0.5603 0.5555 0.6660 0.029 Uiso 1 1 calc R
C10 C 0.3364(5) 0.6264(4) 0.7260(3) 0.0251(9) Uani 1 1 d .
C11 C 0.3447(5) 0.5450(4) 0.8483(3) 0.0245(9) Uani 1 1 d .
C12 C 0.1990(5) 0.7146(5) 0.6928(4) 0.0383(11) Uani 1 1 d .
H12 H 0.1082 0.7176 0.7443 0.046 Uiso 1 1 calc R
C13 C 0.1957(5) 0.7979(5) 0.5841(4) 0.0417(12) Uani 1 1 d .
H13 H 0.1018 0.8563 0.5628 0.050 Uiso 1 1 calc R
C14 C 0.3301(5) 0.7972(4) 0.5043(4) 0.0293(9) Uani 1 1 d .
C15 C 0.3193(5) 0.9061(4) 0.3972(3) 0.0262(9) Uani 1 1 d .
C16 C 0.4284(5) 0.9875(4) 0.3685(3) 0.0277(9) Uani 1 1 d .
H16 H 0.5184 0.9634 0.4075 0.033 Uiso 1 1 calc R
C17 C 0.4047(5) 1.1032(4) 0.2834(3) 0.0288(9) Uani 1 1 d .
H17 H 0.4786 1.1569 0.2656 0.035 Uiso 1 1 calc R
C18 C 0.2723(5) 1.1412(4) 0.2235(3) 0.0273(9) Uani 1 1 d .
C19 C 0.1688(5) 1.0541(4) 0.2467(4) 0.0325(10) Uani 1 1 d .
H19 H 0.0833 1.0744 0.2034 0.039 Uiso 1 1 calc R
C20 C 0.1913(5) 0.9390(4) 0.3324(4) 0.0326(10) Uani 1 1 d .
H20 H 0.1204 0.8826 0.3472 0.039 Uiso 1 1 calc R
C21 C 0.2376(5) 1.2783(4) 0.1445(4) 0.0292(10) Uani 1 1 d .
C22 C 1.2842(12) 0.8921(8) -0.0188(7) 0.107(3) Uani 1 1 d U
C23 C 1.2492(15) 1.0391(9) -0.0749(10) 0.158(4) Uani 1 1 d U
H23A H 1.2296 1.0486 -0.1548 0.237 Uiso 1 1 calc R
H23B H 1.3371 1.0774 -0.0730 0.237 Uiso 1 1 calc R
H23C H 1.1584 1.0861 -0.0332 0.237 Uiso 1 1 calc R

loop_
_atom_site_aniso_label
_atom_site_aniso_U_11
_atom_site_aniso_U_22
_atom_site_aniso_U_33
_atom_site_aniso_U_23
_atom_site_aniso_U_13
_atom_site_aniso_U_12
Mn1 0.0210(5) 0.0290(5) 0.0184(4) 0.0031(4) -0.0025(3) -0.0014(4)
Mn2 0.0203(4) 0.0312(4) 0.0251(4) 0.0035(3) 0.0000(3) -0.0038(3)
O1 0.0249(17) 0.065(2) 0.0332(17) -0.0153(16) 0.0036(14) -0.0106(15)
O2 0.0297(17) 0.0492(19) 0.0219(15) -0.0103(14) 0.0034(13) -0.0020(14)
O3 0.0404(19) 0.0323(18) 0.054(2) 0.0161(16) -0.0184(16) -0.0122(15)
O4 0.0371(18) 0.0283(16) 0.0409(18) 0.0131(14) -0.0156(15) -0.0029(14)
O5 0.0326(17) 0.0374(17) 0.0197(15) 0.0043(13) 0.0075(13) -0.0066(14)
O6 0.0220(16) 0.053(2) 0.0297(16) 0.0090(15) -0.0045(13) -0.0082(15)
N1 0.110(4) 0.043(3) 0.068(3) 0.011(2) -0.014(3) -0.028(3)
C1 0.027(2) 0.035(2) 0.023(2) -0.0060(18) 0.0019(18) -0.0052(19)
C2 0.023(2) 0.030(2) 0.022(2) -0.0060(18) 0.0041(17) -0.0067(18)
C3 0.025(2) 0.042(3) 0.023(2) -0.0047(19) -0.0031(18) -0.0035(19)
C4 0.027(2) 0.037(2) 0.017(2) -0.0020(18) 0.0008(17) 0.0009(19)
C5 0.024(2) 0.022(2) 0.023(2) -0.0006(16) 0.0026(17) -0.0058(17)
C6 0.026(2) 0.027(2) 0.023(2) -0.0028(17) -0.0027(17) -0.0038(17)
C7 0.029(2) 0.024(2) 0.0192(19) -0.0039(16) 0.0000(17) -0.0030(17)
C8 0.027(2) 0.022(2) 0.020(2) 0.0006(16) 0.0014(17) -0.0041(17)
C9 0.021(2) 0.026(2) 0.022(2) -0.0011(17) -0.0018(17) -0.0024(17)
C10 0.028(2) 0.020(2) 0.022(2) 0.0027(16) -0.0001(17) -0.0045(17)
C11 0.026(2) 0.026(2) 0.022(2) -0.0011(17) -0.0013(18) -0.0116(18)
C12 0.028(2) 0.037(3) 0.034(2) 0.009(2) 0.011(2) 0.001(2)
C13 0.027(2) 0.048(3) 0.030(2) 0.011(2) 0.005(2) 0.007(2)
C14 0.033(2) 0.025(2) 0.023(2) 0.0036(18) 0.0000(18) -0.0021(18)
C15 0.028(2) 0.022(2) 0.020(2) 0.0019(17) 0.0032(17) 0.0013(17)
C16 0.031(2) 0.026(2) 0.020(2) -0.0002(17) -0.0064(18) 0.0038(18)
C17 0.033(2) 0.025(2) 0.025(2) 0.0018(18) -0.0045(18) -0.0051(18)
C18 0.030(2) 0.025(2) 0.021(2) 0.0013(17) -0.0011(17) 0.0001(18)
C19 0.029(2) 0.032(2) 0.032(2) 0.0026(19) -0.0102(19) -0.0018(19)
C20 0.027(2) 0.029(2) 0.036(2) 0.0050(19) 0.0003(19) -0.0073(19)
C21 0.024(2) 0.035(2) 0.023(2) -0.0008(19) -0.0019(18) -0.0022(19)
C22 0.158(6) 0.067(4) 0.083(4) -0.005(4) 0.011(4) -0.020(4)
C23 0.231(9) 0.074(5) 0.138(7) 0.009(5) 0.006(7) -0.017(6)

loop_
_atom_type_symbol
_atom_type_description
_atom_type_scat_dispersion_real
_atom_type_scat_dispersion_imag
_atom_type_scat_source
C C 0.0033 0.0016 'International Tables Vol C Tables 4.2.6.8 and 6.1.1.4'
H H 0.0000 0.0000 'International Tables Vol C Tables 4.2.6.8 and 6.1.1.4'
N N 0.0061 0.0033 'International Tables Vol C Tables 4.2.6.8 and 6.1.1.4'
O O 0.0106 0.0060 'International Tables Vol C Tables 4.2.6.8 and 6.1.1.4'
Mn Mn 0.3368 0.7283 'International Tables Vol C Tables 4.2.6.8 and 6.1.1.4'

loop_
_geom_angle_atom_site_label_1
_geom_angle_atom_site_label_2
_geom_angle_atom_site_label_3
_geom_angle
_geom_angle_site_symmetry_1
_geom_angle_site_symmetry_3
O4 Mn1 O4 180.0 1_645 2_675
O4 Mn1 O2 93.47(12) 1_645 .
O4 Mn1 O2 86.53(12) 2_675 .
O4 Mn1 O2 86.53(12) 1_645 2_765
O4 Mn1 O2 93.47(12) 2_675 2_765
O2 Mn1 O2 180.00(13) . 2_765
O4 Mn1 O5 92.71(12) 1_645 1_654
O4 Mn1 O5 87.29(12) 2_675 1_654
O2 Mn1 O5 78.68(11) . 1_654
O2 Mn1 O5 101.32(11) 2_765 1_654
O4 Mn1 O5 87.29(12) 1_645 2_666
O4 Mn1 O5 92.71(12) 2_675 2_666
O2 Mn1 O5 101.32(11) . 2_666
O2 Mn1 O5 78.68(11) 2_765 2_666
O5 Mn1 O5 180.00(7) 1_654 2_666
O6 Mn2 O3 87.61(13) 2_766 1_645
O6 Mn2 N1 88.86(19) 2_766 .
O3 Mn2 N1 173.51(19) 1_645 .
O6 Mn2 O5 123.84(12) 2_766 1_654
O3 Mn2 O5 92.51(13) 1_645 1_654
N1 Mn2 O5 84.94(17) . 1_654
O6 Mn2 O1 101.69(12) 2_766 .
O3 Mn2 O1 95.00(14) 1_645 .
N1 Mn2 O1 91.05(18) . .
O5 Mn2 O1 134.11(11) 1_654 .
O6 Mn2 O2 159.20(12) 2_766 .
O3 Mn2 O2 91.31(13) 1_645 .
N1 Mn2 O2 93.92(19) . .
O5 Mn2 O2 76.96(11) 1_654 .
O1 Mn2 O2 57.69(11) . .
C1 O1 Mn2 91.5(2) . .
C1 O2 Mn1 157.5(3) . .
C1 O2 Mn2 90.4(3) . .
Mn1 O2 Mn2 96.73(11) . .
C21 O3 Mn2 132.9(3) . 1_465
C21 O4 Mn1 129.1(3) . 1_465
C11 O5 Mn2 109.5(3) . 1_456
C11 O5 Mn1 144.3(3) . 1_456
Mn2 O5 Mn1 94.36(10) 1_456 1_456
C11 O6 Mn2 147.6(3) . 2_766
C22 N1 Mn2 172.0(8) . .
O1 C1 O2 120.3(4) . .
O1 C1 C2 121.2(4) . .
O2 C1 C2 118.4(4) . .
C7 C2 C3 119.6(4) . .
C7 C2 C1 119.8(4) . .
C3 C2 C1 120.5(4) . .
C2 C3 C4 119.3(4) . .
C2 C3 H3 120.4 . .
C4 C3 H3 120.4 . .
C5 C4 C3 121.5(4) . .
C5 C4 H4 119.3 . .
C3 C4 H4 119.3 . .
C6 C5 C4 118.6(4) . .
C6 C5 C8 121.3(4) . .
C4 C5 C8 120.2(4) . .
C7 C6 C5 120.4(4) . .
C7 C6 H6 119.8 . .
C5 C6 H6 119.8 . .
C2 C7 C6 120.7(4) . .
C2 C7 H7 119.6 . .
C6 C7 H7 119.6 . .
C9 C8 C14 119.0(4) . .
C9 C8 C5 118.5(4) . .
C14 C8 C5 122.4(4) . .
C8 C9 C10 121.9(4) . .
C8 C9 H9 119.1 . .
C10 C9 H9 119.1 . .
C12 C10 C9 118.9(4) . .
C12 C10 C11 120.5(4) . .
C9 C10 C11 120.6(4) . .
O6 C11 O5 122.8(4) . .
O6 C11 C10 119.2(4) . .
O5 C11 C10 117.9(4) . .
C10 C12 C13 120.2(4) . .
C10 C12 H12 119.9 . .
C13 C12 H12 119.9 . .
C12 C13 C14 121.7(4) . .
C12 C13 H13 119.2 . .
C14 C13 H13 119.2 . .
C8 C14 C13 118.1(4) . .
C8 C14 C15 124.6(4) . .
C13 C14 C15 117.0(4) . .
C20 C15 C16 118.6(4) . .
C20 C15 C14 121.1(4) . .
C16 C15 C14 119.9(4) . .
C17 C16 C15 120.6(4) . .
C17 C16 H16 119.7 . .
C15 C16 H16 119.7 . .
C16 C17 C18 120.9(4) . .
C16 C17 H17 119.5 . .
C18 C17 H17 119.5 . .
C19 C18 C17 118.2(4) . .
C19 C18 C21 122.1(4) . .
C17 C18 C21 119.5(4) . .
C20 C19 C18 121.0(4) . .
C20 C19 H19 119.5 . .
C18 C19 H19 119.5 . .
C19 C20 C15 120.4(4) . .
C19 C20 H20 119.8 . .
C15 C20 H20 119.8 . .
O3 C21 O4 126.2(4) . .
O3 C21 C18 115.8(4) . .
O4 C21 C18 117.9(4) . .
N1 C22 C23 175.4(12) . .
C22 C23 H23A 109.5 . .
C22 C23 H23B 109.5 . .
H23A C23 H23B 109.5 . .
C22 C23 H23C 109.5 . .
H23A C23 H23C 109.5 . .
H23B C23 H23C 109.5 . .

loop_
_geom_bond_atom_site_label_1
_geom_bond_atom_site_label_2
_geom_bond_distance
_geom_bond_site_symmetry_2
Mn1 O4 2.133(3) 1_645
Mn1 O4 2.133(3) 2_675
Mn1 O2 2.148(3) .
Mn1 O2 2.148(3) 2_765
Mn1 O5 2.269(3) 1_654
Mn1 O5 2.269(3) 2_666
Mn2 O6 2.066(3) 2_766
Mn2 O3 2.089(3) 1_645
Mn2 N1 2.211(5) .
Mn2 O5 2.233(3) 1_654
Mn2 O1 2.265(3) .
Mn2 O2 2.269(3) .
O1 C1 1.243(5) .
O2 C1 1.279(5) .
O3 C21 1.248(5) .
O3 Mn2 2.089(3) 1_465
O4 C21 1.257(5) .
O4 Mn1 2.133(3) 1_465
O5 C11 1.264(5) .
O5 Mn2 2.233(3) 1_456
O5 Mn1 2.269(3) 1_456
O6 C11 1.235(5) .
O6 Mn2 2.066(3) 2_766
N1 C22 1.099(9) .
C1 C2 1.487(6) .
C2 C7 1.388(6) .
C2 C3 1.390(6) .
C3 C4 1.388(6) .
C3 H3 0.9300 .
C4 C5 1.391(6) .
C4 H4 0.9300 .
C5 C6 1.390(6) .
C5 C8 1.489(5) .
C6 C7 1.382(6) .
C6 H6 0.9300 .
C7 H7 0.9300 .
C8 C9 1.381(5) .
C8 C14 1.411(6) .
C9 C10 1.393(6) .
C9 H9 0.9300 .
C10 C12 1.378(6) .
C10 C11 1.497(5) .
C12 C13 1.372(6) .
C12 H12 0.9300 .
C13 C14 1.401(6) .
C13 H13 0.9300 .
C14 C15 1.486(5) .
C15 C20 1.389(6) .
C15 C16 1.388(6) .
C16 C17 1.371(6) .
C16 H16 0.9300 .
C17 C18 1.384(6) .
C17 H17 0.9300 .
C18 C19 1.393(6) .
C18 C21 1.499(6) .
C19 C20 1.370(6) .
C19 H19 0.9300 .
C20 H20 0.9300 .
C22 C23 1.490(11) .
C23 H23A 0.9600 .
C23 H23B 0.9600 .
C23 H23C 0.9600 .

loop_
_geom_torsion_atom_site_label_1
_geom_torsion_atom_site_label_2
_geom_torsion_atom_site_label_3
_geom_torsion_atom_site_label_4
_geom_torsion
_geom_torsion_site_symmetry_1
O6 Mn2 O1 C1 -176.1(3) 2_766
O3 Mn2 O1 C1 -87.5(3) 1_645
N1 Mn2 O1 C1 94.9(3) .
O5 Mn2 O1 C1 10.9(3) 1_654
O2 Mn2 O1 C1 0.9(3) .
O4 Mn1 O2 C1 -42.8(7) 1_645
O4 Mn1 O2 C1 137.2(7) 2_675
O2 Mn1 O2 C1 -177(100) 2_765
O5 Mn1 O2 C1 -134.9(8) 1_654
O5 Mn1 O2 C1 45.1(8) 2_666
O4 Mn1 O2 Mn2 64.85(13) 1_645
O4 Mn1 O2 Mn2 -115.15(13) 2_675
O2 Mn1 O2 Mn2 -69(100) 2_765
O5 Mn1 O2 Mn2 -27.22(11) 1_654
O5 Mn1 O2 Mn2 152.78(11) 2_666
O6 Mn2 O2 C1 7.5(5) 2_766
O3 Mn2 O2 C1 94.2(3) 1_645
N1 Mn2 O2 C1 -89.6(3) .
O5 Mn2 O2 C1 -173.5(3) 1_654
O1 Mn2 O2 C1 -0.9(2) .
O6 Mn2 O2 Mn1 -151.1(3) 2_766
O3 Mn2 O2 Mn1 -64.38(14) 1_645
N1 Mn2 O2 Mn1 111.77(17) .
O5 Mn2 O2 Mn1 27.89(11) 1_654
O1 Mn2 O2 Mn1 -159.47(18) .
O6 Mn2 N1 C22 169(5) 2_766
O3 Mn2 N1 C22 112(5) 1_645
O5 Mn2 N1 C22 45(5) 1_654
O1 Mn2 N1 C22 -89(5) .
O2 Mn2 N1 C22 -32(5) .
Mn2 O1 C1 O2 -1.5(4) .
Mn2 O1 C1 C2 179.1(4) .
Mn1 O2 C1 O1 110.4(7) .
Mn2 O2 C1 O1 1.5(4) .
Mn1 O2 C1 C2 -70.2(9) .
Mn2 O2 C1 C2 -179.1(3) .
O1 C1 C2 C7 173.8(4) .
O2 C1 C2 C7 -5.5(6) .
O1 C1 C2 C3 -10.1(7) .
O2 C1 C2 C3 170.6(4) .
C7 C2 C3 C4 0.2(6) .
C1 C2 C3 C4 -175.9(4) .
C2 C3 C4 C5 1.0(7) .
C3 C4 C5 C6 -2.1(6) .
C3 C4 C5 C8 176.9(4) .
C4 C5 C6 C7 2.0(6) .
C8 C5 C6 C7 -177.1(4) .
C3 C2 C7 C6 -0.4(6) .
C1 C2 C7 C6 175.8(4) .
C5 C6 C7 C2 -0.7(6) .
C6 C5 C8 C9 135.9(4) .
C4 C5 C8 C9 -43.1(6) .
C6 C5 C8 C14 -43.2(6) .
C4 C5 C8 C14 137.8(4) .
C14 C8 C9 C10 -1.3(6) .
C5 C8 C9 C10 179.5(4) .
C8 C9 C10 C12 4.0(6) .
C8 C9 C10 C11 -173.2(4) .
Mn2 O6 C11 O5 -108.0(5) 2_766
Mn2 O6 C11 C10 69.7(7) 2_766
Mn2 O5 C11 O6 39.0(5) 1_456
Mn1 O5 C11 O6 -90.2(6) 1_456
Mn2 O5 C11 C10 -138.8(3) 1_456
Mn1 O5 C11 C10 92.1(5) 1_456
C12 C10 C11 O6 177.6(4) .
C9 C10 C11 O6 -5.3(6) .
C12 C10 C11 O5 -4.5(6) .
C9 C10 C11 O5 172.6(4) .
C9 C10 C12 C13 -3.0(7) .
C11 C10 C12 C13 174.2(4) .
C10 C12 C13 C14 -0.5(8) .
C9 C8 C14 C13 -2.2(6) .
C5 C8 C14 C13 177.0(4) .
C9 C8 C14 C15 171.1(4) .
C5 C8 C14 C15 -9.8(7) .
C12 C13 C14 C8 3.1(7) .
C12 C13 C14 C15 -170.6(5) .
C8 C14 C15 C20 140.8(4) .
C13 C14 C15 C20 -45.8(6) .
C8 C14 C15 C16 -46.9(6) .
C13 C14 C15 C16 126.4(5) .
C20 C15 C16 C17 4.4(6) .
C14 C15 C16 C17 -168.0(4) .
C15 C16 C17 C18 -0.4(6) .
C16 C17 C18 C19 -4.1(6) .
C16 C17 C18 C21 170.7(4) .
C17 C18 C19 C20 4.7(6) .
C21 C18 C19 C20 -170.0(4) .
C18 C19 C20 C15 -0.7(7) .
C16 C15 C20 C19 -3.8(6) .
C14 C15 C20 C19 168.5(4) .
Mn2 O3 C21 O4 13.6(7) 1_465
Mn2 O3 C21 C18 -162.7(3) 1_465
Mn1 O4 C21 O3 -13.6(7) 1_465
Mn1 O4 C21 C18 162.6(3) 1_465
C19 C18 C21 O3 166.7(4) .
C17 C18 C21 O3 -7.9(6) .
C19 C18 C21 O4 -9.9(6) .
C17 C18 C21 O4 175.5(4) .
Mn2 N1 C22 C23 9(16) .
